data_2005466
loop_
_publ_author_name
'Wahle, M. C.'
'Byrn, S. R.'

_publ_section_title
;
 3\a,7\a,12\a-Trihydroxy-5\b-cholan-24-oic Acid Methyl Ester Ethanolate
 (Methyl Cholate Ethanolate)
;
_journal_issue 10
_journal_name_full 'Acta Crystallographica Section C'
_journal_page_first 2500
_journal_page_last 2502
_journal_paper_doi 10.1107/S0108270196005161
_journal_volume 52
_journal_year 1996
_chemical_formula_iupac 'C25 H42 O5 , C2 H6 O1'
_chemical_formula_sum 'C27 H48 O6'
_chemical_formula_weight 468.68
_chemical_name_systematic ' ?'
_space_group_crystal_system monoclinic
_space_group_IT_number 5
_space_group_name_Hall 'C 2y'
_space_group_name_H-M_alt 'C 1 2 1'
_atom_type_scat_source 'International Tables Vol C Tables 4.2.6.8 and 6.1.1.4'
_cell_angle_alpha 90.00
_cell_angle_beta 121.581(14)
_cell_angle_gamma 90.00
_cell_formula_units_Z 4
_cell_length_a 25.483(4)
_cell_length_b 8.0133(19)
_cell_length_c 15.339(4)
_cell_measurement_reflns_used 25
_cell_measurement_temperature 297
_cell_measurement_theta_max 53
_cell_measurement_theta_min 40
_cell_volume 2668.4(11)
_computing_cell_refinement CAD4
_computing_data_collection CAD4_(Enraf-Nonius,_1977)
_computing_data_reduction PROCESS_MolEN_(Fair,_1990)
_computing_molecular_graphics ORTEPII_(Johnson,_1976)
_computing_publication_material CIF_VAX_MolEN_(Fair,_1990)
_computing_structure_refinement SHELX93_(Sheldrick,_1993)
_computing_structure_solution Direct_methods_(SHELXS86;_Sheldrick,_1985)
_diffrn_ambient_temperature 297
_diffrn_measurement_device Enraf_Nonius_CAD4
_diffrn_measurement_method \q/2\q
_diffrn_radiation_type Cu-K\a
_diffrn_radiation_wavelength 1.54184
_diffrn_reflns_av_R_equivalents 0.035
_diffrn_reflns_limit_h_max 26
_diffrn_reflns_limit_h_min -31
_diffrn_reflns_limit_k_max 0
_diffrn_reflns_limit_k_min -9
_diffrn_reflns_limit_l_max 19
_diffrn_reflns_limit_l_min 0
_diffrn_reflns_number 3015
_diffrn_reflns_theta_max 74.33
_diffrn_reflns_theta_min 2.74
_diffrn_standards_decay_% 3.5
_diffrn_standards_interval_time 83
_diffrn_standards_number 3
_exptl_absorpt_coefficient_mu 0.609
_exptl_absorpt_correction_type none
_exptl_crystal_colour colorless
_exptl_crystal_density_diffrn 1.17
_exptl_crystal_density_method 'not measured'
_exptl_crystal_description chunk
_exptl_crystal_F_000 1032
_exptl_crystal_size_max 0.25
_exptl_crystal_size_mid 0.25
_exptl_crystal_size_min 0.22
_refine_diff_density_max 0.47
_refine_diff_density_min -0.45
_refine_ls_abs_structure_details 'known fragment'
_refine_ls_extinction_coef 0.0022(5)
_refine_ls_goodness_of_fit_all 1.101
_refine_ls_goodness_of_fit_obs 1.101
_refine_ls_hydrogen_treatment H_atoms_riding
_refine_ls_matrix_type full
_refine_ls_number_parameters 315
_refine_ls_number_reflns 2905
_refine_ls_number_restraints 0
_refine_ls_R_factor_all 0.088
_refine_ls_R_factor_obs 0.062
_refine_ls_shift/esd_max 0.002
_refine_ls_structure_factor_coef Fsqd
_refine_ls_weighting_details 'w = 1/[\s^2^(Fo^2^)+(0.1347P)^2^+1.0921P] where P=(Fo^2^+2Fc^2^)/3'
_refine_ls_weighting_scheme calc
_refine_ls_wR_factor_all 0.190
_refine_ls_wR_factor_obs 0.190
_reflns_number_observed 2266
_reflns_number_total 2905
_reflns_observed_criterion >2\s(I)
_cod_data_source_file bk1233.cif
_cod_data_source_block MECAETOH
_cod_depositor_comments
;
 Changing the space group from 'P 2y' to 'C 2y' after consulting the original
 publication. All related space group information was changed accordingly.

 Antanas Vaitkus,
 2017-07-05

The following automatic conversions were performed:

'_refine_ls_weighting_scheme' value 'calc w =
1/[\s^2^(Fo^2^)+(0.1347P)^2^+1.0921P] where P=(Fo^2^+2Fc^2^)/3' was
changed to 'calc'. New tag '_refine_ls_weighting_details' was
created. The value of the new tag was set to 'w =
1/[\s^2^(Fo^2^)+(0.1347P)^2^+1.0921P] where P=(Fo^2^+2Fc^2^)/3'.

Automatic conversion script
Id: cif_fix_values 3143 2015-03-26 13:38:13Z robertas 
;
_cod_original_cell_volume 2668(2)
_cod_original_sg_symbol_H-M 'C 2'
_cod_database_code 2005466

loop_
_space_group_symop_id
_space_group_symop_operation_xyz
1 x,y,z
2 -x,y,-z
3 x+1/2,y+1/2,z
4 -x+1/2,y+1/2,-z

loop_
_atom_site_aniso_label
_atom_site_aniso_U_11
_atom_site_aniso_U_22
_atom_site_aniso_U_33
_atom_site_aniso_U_12
_atom_site_aniso_U_13
_atom_site_aniso_U_23
O3 0.053(2) 0.064(2) 0.046(2) -0.004(2) 0.0139(14) 0.009(2)
O7 0.066(2) 0.043(2) 0.059(2) -0.004(2) 0.032(2) -0.004(2)
O12 0.053(2) 0.048(2) 0.0456(15) 0.0076(15) 0.0171(13) 0.0023(14)
O24 0.146(5) 0.097(4) 0.085(3) 0.039(4) 0.019(3) -0.013(3)
O25 0.105(3) 0.092(3) 0.064(2) -0.005(3) 0.040(2) -0.006(2)
O90 0.153(5) 0.060(3) 0.286(9) 0.032(3) 0.166(7) 0.044(5)
C1 0.056(2) 0.065(3) 0.049(2) -0.012(2) 0.032(2) 0.000(2)
C2 0.056(2) 0.054(3) 0.048(2) -0.002(2) 0.027(2) 0.009(2)
C3 0.045(2) 0.063(3) 0.040(2) 0.001(2) 0.022(2) 0.005(2)
C4 0.061(3) 0.047(2) 0.042(2) 0.004(2) 0.027(2) 0.004(2)
C5 0.048(2) 0.066(3) 0.044(2) 0.011(2) 0.027(2) 0.002(2)
C6 0.060(3) 0.061(3) 0.051(2) 0.021(2) 0.026(2) 0.008(2)
C7 0.057(3) 0.050(3) 0.044(2) 0.013(2) 0.023(2) 0.010(2)
C8 0.045(2) 0.051(3) 0.040(2) 0.007(2) 0.019(2) 0.008(2)
C9 0.040(2) 0.049(2) 0.037(2) -0.005(2) 0.019(2) -0.001(2)
C10 0.039(2) 0.068(3) 0.044(2) 0.001(2) 0.022(2) 0.003(2)
C11 0.065(3) 0.050(3) 0.047(2) -0.012(2) 0.031(2) -0.001(2)
C12 0.050(2) 0.044(2) 0.043(2) -0.006(2) 0.022(2) -0.004(2)
C13 0.039(2) 0.049(2) 0.033(2) -0.002(2) 0.015(2) 0.003(2)
C14 0.039(2) 0.048(3) 0.038(2) 0.001(2) 0.017(2) 0.003(2)
C15 0.060(3) 0.055(3) 0.049(2) 0.011(2) 0.028(2) 0.014(2)
C16 0.063(3) 0.064(3) 0.048(2) -0.003(2) 0.031(2) 0.007(2)
C17 0.041(2) 0.056(3) 0.036(2) -0.004(2) 0.018(2) 0.001(2)
C18 0.041(2) 0.082(4) 0.044(2) -0.012(2) 0.019(2) -0.005(2)
C19 0.040(2) 0.113(5) 0.058(3) -0.007(3) 0.023(2) 0.000(3)
C20 0.047(2) 0.068(3) 0.038(2) -0.002(2) 0.021(2) -0.004(2)
C21 0.081(4) 0.069(4) 0.053(3) 0.003(3) 0.034(3) -0.008(3)
C22 0.059(3) 0.084(4) 0.055(3) -0.004(3) 0.034(2) -0.004(3)
C23 0.102(4) 0.083(4) 0.063(3) 0.014(4) 0.057(3) 0.004(3)
C24 0.084(4) 0.077(4) 0.051(3) -0.004(3) 0.037(3) 0.000(3)
C25 0.087(5) 0.136(8) 0.070(4) -0.014(5) 0.028(3) 0.002(5)
C90 0.171(19) 0.135(18) 0.059(8) -0.065(16) -0.027(10) 0.044(10)
C91 0.093(11) 0.089(12) 0.34(4) 0.026(10) 0.148(19) 0.030(18)
C92 0.250(19) 0.21(2) 0.30(2) -0.016(17) 0.167(18) 0.089(19)

loop_
_atom_site_label
_atom_site_fract_x
_atom_site_fract_y
_atom_site_fract_z
_atom_site_U_iso_or_equiv
_atom_site_thermal_displace_type
O3 0.98556(14) 0.8019(5) 0.6339(2) 0.0601(14) Uani
O7 0.9294(2) 1.0753(4) 0.3067(3) 0.0564(15) Uani
O12 0.95376(14) 0.5688(4) 0.2101(2) 0.0531(13) Uani
O24 0.8089(3) 0.8353(9) -0.3091(4) 0.129(3) Uani
O25 0.7861(2) 0.6167(7) -0.4097(3) 0.0890(19) Uani
O90 1.0015(2) 0.2621(6) 0.2655(4) 0.142(5) Uani
C1 0.8498(2) 0.6018(7) 0.4037(3) 0.0545(16) Uani
C2 0.9147(2) 0.6124(7) 0.4956(3) 0.0528(16) Uani
C3 0.9240(2) 0.7777(7) 0.5494(3) 0.0495(16) Uani
C4 0.9104(2) 0.9190(6) 0.4753(3) 0.0500(18) Uani
C5 0.8460(2) 0.9119(7) 0.3803(3) 0.0513(16) Uani
C6 0.8347(2) 1.0624(7) 0.3093(4) 0.0588(19) Uani
C7 0.8641(2) 1.0456(6) 0.2461(3) 0.0520(19) Uani
C8 0.8485(2) 0.8788(6) 0.1903(3) 0.0469(16) Uani
C9 0.8651(2) 0.7308(6) 0.2649(3) 0.0426(15) Uani
C10 0.8310(2) 0.7436(7) 0.3246(3) 0.0502(16) Uani
C11 0.8585(2) 0.5613(7) 0.2128(3) 0.0532(19) Uani
C12 0.8878(2) 0.5542(6) 0.1472(3) 0.0468(15) Uani
C13 0.8631(2) 0.6946(6) 0.0672(3) 0.0422(15) Uani
C14 0.8777(2) 0.8607(6) 0.1258(3) 0.0432(16) Uani
C15 0.8632(2) 0.9924(7) 0.0445(4) 0.0549(19) Uani
C16 0.8813(2) 0.9091(7) -0.0256(4) 0.0574(19) Uani
C17 0.8951(2) 0.7233(6) 0.0057(3) 0.0454(16) Uani
C18 0.7933(2) 0.6704(8) -0.0079(3) 0.0572(18) Uani
C19 0.7603(2) 0.7289(10) 0.2488(4) 0.072(2) Uani
C20 0.8776(2) 0.6064(7) -0.0861(3) 0.0516(16) Uani
C21 0.8893(3) 0.4244(8) -0.0570(4) 0.068(3) Uani
C22 0.9113(2) 0.6604(9) -0.1415(4) 0.064(2) Uani
C23 0.8775(3) 0.6007(10) -0.2528(4) 0.076(3) Uani
C24 0.8227(3) 0.6994(9) -0.3234(4) 0.070(3) Uani
C25 0.7295(3) 0.7184(10) -0.4917(4) 0.104(4) Uani
C90 1.0219(2) 0.1597(7) 0.1897(4) 0.164(11) Uani
C91 1.0436(2) 0.1809(6) 0.2710(4) 0.158(18) Uani
C92 1.0833(2) 0.1209(6) 0.2686(4) 0.242(15) Uani
H3O 0.9987(10) 0.714(2) 0.665(3) 0.0780 Uiso
H7O 0.9475(2) 0.9861(8) 0.328(4) 0.0730 Uiso
H12O 0.9693(2) 0.4756(6) 0.222(4) 0.0690 Uiso
H1A 0.8213(2) 0.6012(7) 0.4276(3) 0.0700 Uiso
H1E 0.8452(2) 0.4963(7) 0.3694(3) 0.0700 Uiso
H2A 0.9440(2) 0.6017(7) 0.4738(3) 0.0690 Uiso
H2E 0.9217(2) 0.5218(7) 0.5425(3) 0.0690 Uiso
H3A 0.8955(2) 0.7847(7) 0.5741(3) 0.0640 Uiso
H4A 0.9403(2) 0.9163(6) 0.4544(3) 0.0650 Uiso
H4E 0.9153(2) 1.0241(6) 0.5101(3) 0.0650 Uiso
H5A 0.8172(2) 0.9246(7) 0.4041(3) 0.0660 Uiso
H6A 0.7906(2) 1.0768(7) 0.2635(4) 0.0760 Uiso
H6E 0.8505(2) 1.1624(7) 0.3508(4) 0.0760 Uiso
H7E 0.8463(2) 1.1329(6) 0.1936(3) 0.0680 Uiso
H8A 0.8037(2) 0.8763(6) 0.1430(3) 0.0610 Uiso
H9A 0.9091(2) 0.7430(6) 0.3163(3) 0.0550 Uiso
H11A 0.8151(2) 0.5351(7) 0.1697(3) 0.0700 Uiso
H11E 0.8773(2) 0.4758(7) 0.2652(3) 0.0700 Uiso
H12E 0.8776(2) 0.4467(6) 0.1116(3) 0.0610 Uiso
H14A 0.9224(2) 0.8632(6) 0.1736(3) 0.0560 Uiso
H151 0.8872(2) 1.0929(7) 0.0751(4) 0.0710 Uiso
H152 0.8198(2) 1.0208(7) 0.0072(4) 0.0710 Uiso
H161 0.9174(2) 0.9630(7) -0.0185(4) 0.0740 Uiso
H162 0.8479(2) 0.9184(7) -0.0964(4) 0.0740 Uiso
H171 0.9396(2) 0.7129(6) 0.0537(3) 0.0590 Uiso
H181 0.7855(3) 0.5578(15) -0.033(2) 0.0740 Uiso
H182 0.7793(4) 0.746(3) -0.0643(15) 0.0740 Uiso
H183 0.7718(2) 0.692(5) 0.0268(9) 0.0740 Uiso
H191 0.7502(3) 0.6170(18) 0.223(3) 0.0930 Uiso
H192 0.7477(4) 0.805(4) 0.1931(19) 0.0930 Uiso
H193 0.7392(2) 0.755(6) 0.2838(10) 0.0930 Uiso
H201 0.8333(2) 0.6194(7) -0.1349(3) 0.0670 Uiso
H211 0.9317(5) 0.4091(11) -0.004(2) 0.0890 Uiso
H212 0.8803(17) 0.3593(9) -0.1158(8) 0.0890 Uiso
H213 0.8633(13) 0.3889(15) -0.032(3) 0.0890 Uiso
H221 0.9146(2) 0.7811(9) -0.1399(4) 0.0830 Uiso
H222 0.9527(2) 0.6148(9) -0.1053(4) 0.0830 Uiso
H231 0.9060(3) 0.6034(10) -0.2768(4) 0.0990 Uiso
H232 0.8651(3) 0.4856(10) -0.2551(4) 0.0990 Uiso
H251 0.7163(5) 0.6755(18) -0.5585(4) 0.1350 Uiso
H252 0.7408(2) 0.8336(12) -0.4879(7) 0.1350 Uiso
H253 0.6965(2) 0.7086(6) -0.4790(6) 0.1350 Uiso

loop_
_geom_angle_atom_site_label_1
_geom_angle_atom_site_label_2
_geom_angle_atom_site_label_3
_geom_angle
C24 O25 C25 114.4(6)
C2 C1 C10 115.4(4)
C3 C2 C1 109.9(4)
O3 C3 C4 106.9(4)
O3 C3 C2 113.4(4)
C4 C3 C2 109.7(3)
C3 C4 C5 113.6(4)
C4 C5 C10 113.2(4)
C4 C5 C6 110.8(4)
C10 C5 C6 113.1(3)
C7 C6 C5 114.2(4)
O7 C7 C6 111.4(4)
O7 C7 C8 112.4(4)
C6 C7 C8 111.6(4)
C7 C8 C14 112.0(4)
C7 C8 C9 111.6(3)
C14 C8 C9 111.6(3)
C11 C9 C8 112.3(3)
C11 C9 C10 114.8(4)
C8 C9 C10 111.3(4)
C5 C10 C1 109.0(4)
C5 C10 C19 109.6(4)
C1 C10 C19 107.0(4)
C5 C10 C9 109.4(4)
C1 C10 C9 112.0(4)
C19 C10 C9 109.9(3)
C12 C11 C9 114.5(4)
O12 C12 C11 110.9(3)
O12 C12 C13 108.8(3)
C11 C12 C13 111.1(4)
C12 C13 C14 107.1(3)
C12 C13 C18 109.6(4)
C14 C13 C18 112.2(4)
C12 C13 C17 117.9(3)
C14 C13 C17 100.5(3)
C18 C13 C17 109.4(3)
C15 C14 C8 118.2(4)
C15 C14 C13 103.9(3)
C8 C14 C13 114.2(3)
C14 C15 C16 103.9(4)
C15 C16 C17 107.8(4)
C16 C17 C20 112.9(4)
C16 C17 C13 102.9(4)
C20 C17 C13 118.0(4)
C21 C20 C17 113.4(4)
C21 C20 C22 110.6(5)
C17 C20 C22 110.5(4)
C23 C22 C20 111.9(5)
C24 C23 C22 114.6(5)
O24 C24 O25 120.9(7)
O24 C24 C23 127.6(6)
O25 C24 C23 111.4(6)
C92 C90 O90 96.65(6)
C92 C91 O90 171.20(6)

loop_
_geom_bond_atom_site_label_1
_geom_bond_atom_site_label_2
_geom_bond_distance
O3 C3 1.432(5)
O7 C7 1.439(6)
O12 C12 1.439(5)
O24 C24 1.200(9)
O25 C24 1.330(7)
O25 C25 1.558(7)
C1 C2 1.513(6)
C1 C10 1.543(7)
C2 C3 1.512(7)
C3 C4 1.510(6)
C4 C5 1.522(6)
C5 C10 1.534(7)
C5 C6 1.548(7)
C6 C7 1.509(7)
C7 C8 1.524(7)
C8 C14 1.525(6)
C8 C9 1.545(6)
C9 C11 1.540(7)
C9 C10 1.562(5)
C10 C19 1.556(6)
C11 C12 1.535(6)
C12 C13 1.536(6)
C13 C14 1.539(6)
C13 C18 1.542(6)
C13 C17 1.555(6)
C14 C15 1.524(6)
C15 C16 1.528(7)
C16 C17 1.548(7)
C17 C20 1.549(6)
C20 C21 1.509(9)
C20 C22 1.552(6)
C22 C23 1.532(7)
C23 C24 1.470(9)
O90 C91 1.220(9)
O90 C90 1.7106(11)
C90 C92 1.4200(11)
C91 C92 1.1400(11)
